data_1557946
loop_
_publ_author_name
'Arletti, R.'
'Vezzalini, G.'
'Quartieri, S.'
'Camara, F.'
'Alvaro, M.'

_publ_section_title
;
 A new framework topology in the dehydrated form of zeolite levyne
;
_journal_name_full 'American Mineralogist'
_journal_page_first 2063
_journal_page_last 2074
_journal_paper_doi 10.2138/am.2013.4583
_journal_volume 98
_journal_year 2013
_chemical_formula_sum 'Al20 Ca7.8 H103 K1.1 Na2.2 O159.5 Si34.2'
_chemical_name_common (Ca7.8Na2.2K1.1)(Al20Si34.2O108)51.5H2O
_chemical_name_mineral 'levyne SR data at 266 C'
_space_group_IT_number 166
_space_group_name_Hall '-R 3 2"'
_space_group_name_H-M_alt 'R -3 m :H'
_cell_angle_alpha 90
_cell_angle_beta 90
_cell_angle_gamma 120
_cell_formula_units_Z 1
_cell_length_a 13.2213(3)
_cell_length_b 13.2213(3)
_cell_length_c 23.1860(9)
_cell_volume 3509.98(18)
_diffrn_ambient_pressure 100
_diffrn_ambient_temperature 539
_cod_data_source_file levyne-266C-SR.cif
_cod_data_source_block levyne-266C-SR
_cod_original_sg_symbol_H-M 'R -3 m'
_cod_original_formula_sum 'Ca7.8 Na2.2 K1.1 Al20 Si34.2 O159.5 H103'
_cod_database_code 1557946

loop_
_space_group_symop_id
_space_group_symop_operation_xyz
1 x,y,z
2 -x,-y,-z
3 -y,x-y,z
4 y,-x+y,-z
5 -x+y,-x,z
6 x-y,x,-z
7 y,x,-z
8 -y,-x,z
9 x-y,-y,-z
10 -x+y,y,z
11 -x,-x+y,-z
12 x,x-y,z
13 x+2/3,y+1/3,z+1/3
14 -x+2/3,-y+1/3,-z+1/3
15 -y+2/3,x-y+1/3,z+1/3
16 y+2/3,-x+y+1/3,-z+1/3
17 -x+y+2/3,-x+1/3,z+1/3
18 x-y+2/3,x+1/3,-z+1/3
19 y+2/3,x+1/3,-z+1/3
20 -y+2/3,-x+1/3,z+1/3
21 x-y+2/3,-y+1/3,-z+1/3
22 -x+y+2/3,y+1/3,z+1/3
23 -x+2/3,-x+y+1/3,-z+1/3
24 x+2/3,x-y+1/3,z+1/3
25 x+1/3,y+2/3,z+2/3
26 -x+1/3,-y+2/3,-z+2/3
27 -y+1/3,x-y+2/3,z+2/3
28 y+1/3,-x+y+2/3,-z+2/3
29 -x+y+1/3,-x+2/3,z+2/3
30 x-y+1/3,x+2/3,-z+2/3
31 y+1/3,x+2/3,-z+2/3
32 -y+1/3,-x+2/3,z+2/3
33 x-y+1/3,-y+2/3,-z+2/3
34 -x+y+1/3,y+2/3,z+2/3
35 -x+1/3,-x+y+2/3,-z+2/3
36 x+1/3,x-y+2/3,z+2/3

loop_
_atom_site_label
_atom_site_occupancy
_atom_site_fract_x
_atom_site_fract_y
_atom_site_fract_z
_atom_site_adp_type
_atom_site_U_iso_or_equiv
_atom_site_type_symbol
T1 1.0 0.0005(4) 0.2373(4) 0.0677(1) Uiso 0.0340(9) Si
T2 1.0 0.2453(4) 0.000000 0.500000 Uiso 0.0340(9) Si
O1 1.0 0.0244(6) 0.3451(5) 0.1095(3) Uiso 0.050(2) O
O2 1.0 0.0973(4) -0.0973(4) 0.0779(5) Uiso 0.050(2) O
O3 1.0 0.1283(5) -0.1283(5) -0.0888(6) Uiso 0.050(2) O
O4 1.0 0.2735(7) 0.000000 0.000000 Uiso 0.050(2) O
O5 1.0 0.2201(3) -0.2201(3) 0.1730(6) Uiso 0.050(2) O
C1 0.92(1) 0.000000 0.000000 0.1250(4) Uiso 0.059(3) Ca
C3 0.14(2) 0.000000 0.000000 0.409(4) Uiso 0.059(3) K
C5 0.71(1) 0.000000 0.000000 0.500000 Uiso 0.059(3) Ca
W1 0.70(1) 0.134(1) 0.0670(8) 0.200(1) Uiso 0.166(8) O
W2 0.61(1) 0.138(1) 0.276(2) 0.299(1) Uiso 0.166(8) O
W3 0.06(2) 0.06(1) 0.029(5) 0.365(5) Uiso 0.166(8) O
W4 0.35(1) 0.239(3) 0.479(5) 0.284(2) Uiso 0.166(8) O
